data_1518931
loop_
_publ_author_name
'Capar, Jan'
'Conradie, Jeanet'
'Beavers, Christine M.'
'Ghosh, Abhik'

_publ_section_title
;
 Molecular structures of free-base corroles: nonplanarity, chirality, and
 enantiomerization.
;
_journal_issue 14
_journal_name_full 'The journal of physical chemistry. A'
_journal_page_first 3452
_journal_page_last 3457
_journal_paper_doi 10.1021/jp511188c
_journal_volume 119
_journal_year 2015
_chemical_formula_moiety 'C37 H3 N4 F15 Br8, 0.5(C H2 Cl2) '
_chemical_formula_sum 'C37.5 H4 Br8 Cl F15 N4'
_chemical_formula_weight 1470.18
_chemical_name_systematic
;
 ?
;
_space_group_crystal_system monoclinic
_space_group_IT_number 15
_space_group_name_Hall '-C 2yc'
_space_group_name_H-M_alt 'C 1 2/c 1'
_symmetry_space_group_name_Hall '-C 2yc'
_symmetry_space_group_name_H-M 'C 1 2/c 1'
_atom_sites_solution_hydrogens mixed
_audit_creation_method SHELXL-2012
_cell_angle_alpha 90
_cell_angle_beta 95.343(2)
_cell_angle_gamma 90
_cell_formula_units_Z 8
_cell_length_a 21.7652(8)
_cell_length_b 20.7937(8)
_cell_length_c 17.9564(7)
_cell_measurement_reflns_used 9808
_cell_measurement_temperature 100(2)
_cell_measurement_theta_max 28.3
_cell_measurement_theta_min 2.69
_cell_volume 8091.4(5)
_computing_cell_refinement 'SAINT V7.68A (Bruker, 2009)'
_computing_data_collection 'Apex2 v2010.3 (Bruker, 2010)'
_computing_data_reduction SAINT
_computing_molecular_graphics
;
SHELXTL 5.1, XP (Sheldrick, 1994), 
WinCoot, (P.Emsley, B.Lohkamp W.G.Scott and K.Cowtand, 2010)
;
_computing_publication_material SHELXL-2014
_computing_structure_refinement 'SHELXL-2014 (Sheldrick, 2014)'
_computing_structure_solution 'SHELXT (Sheldrick, 2012)'
_diffrn_ambient_temperature 100(2)
_diffrn_detector_area_resol_mean 8.3
_diffrn_measured_fraction_theta_full 0.999
_diffrn_measured_fraction_theta_max 1.000
_diffrn_measurement_device_type 'Bruker Apex2'
_diffrn_measurement_method \w
_diffrn_radiation_monochromator silicon(111)
_diffrn_radiation_source 'Advanced Light Source Beamline 11.3.1'
_diffrn_radiation_type synchrotron
_diffrn_radiation_wavelength 0.6199
_diffrn_reflns_av_R_equivalents 0.0818
_diffrn_reflns_Laue_measured_fraction_full 0.999
_diffrn_reflns_Laue_measured_fraction_max 1.000
_diffrn_reflns_limit_h_max 38
_diffrn_reflns_limit_h_min -38
_diffrn_reflns_limit_k_max 37
_diffrn_reflns_limit_k_min -37
_diffrn_reflns_limit_l_max 32
_diffrn_reflns_limit_l_min -32
_diffrn_reflns_number 128423
_diffrn_reflns_point_group_measured_fraction_full 0.999
_diffrn_reflns_point_group_measured_fraction_max 1.000
_diffrn_reflns_theta_full 21.835
_diffrn_reflns_theta_max 33.606
_diffrn_reflns_theta_min 1.184
_exptl_absorpt_coefficient_mu 5.660
_exptl_absorpt_correction_T_max 0.7469
_exptl_absorpt_correction_T_min 0.5652
_exptl_absorpt_correction_type multi-scan
_exptl_absorpt_process_details 'SADABS-2008/1 (Sheldrick, 2008) '
_exptl_crystal_colour dark-green
_exptl_crystal_density_diffrn 2.414
_exptl_crystal_description shard
_exptl_crystal_F_000 5512
_exptl_crystal_size_max 0.140
_exptl_crystal_size_mid 0.080
_exptl_crystal_size_min 0.060
_refine_diff_density_max 1.694
_refine_diff_density_min -1.626
_refine_diff_density_rms 0.351
_refine_ls_extinction_method none
_refine_ls_goodness_of_fit_ref 1.032
_refine_ls_hydrogen_treatment mixed
_refine_ls_matrix_type full
_refine_ls_number_parameters 616
_refine_ls_number_reflns 24101
_refine_ls_number_restraints 1
_refine_ls_restrained_S_all 1.032
_refine_ls_R_factor_all 0.0700
_refine_ls_R_factor_gt 0.0452
_refine_ls_shift/su_max 0.002
_refine_ls_shift/su_mean 0.000
_refine_ls_structure_factor_coef Fsqd
_refine_ls_weighting_details 'w=1/[\s^2^(Fo^2^)+(0.0623P)^2^] where P=(Fo^2^+2Fc^2^)/3'
_refine_ls_weighting_scheme calc
_refine_ls_wR_factor_gt 0.1235
_refine_ls_wR_factor_ref 0.1416
_reflns_Friedel_coverage 0.000
_reflns_number_gt 17064
_reflns_number_total 24101
_reflns_threshold_expression 'I > 2\s(I)'
_cod_data_source_file jp511188c_si_002.cif
_cod_data_source_block cb226b
_cod_depositor_comments 'Adding full bibliography for 1518931.cif.'
_cod_original_formula_sum 'C37.50 H4 Br8 Cl F15 N4'
_cod_database_code 1518931
_shelx_space_group_comment
;
The symmetry employed for this shelxl refinement is uniquely defined
by the following loop, which should always be used as a source of
symmetry information in preference to the above space-group names.
They are only intended as comments.
;
_shelx_estimated_absorpt_t_min 0.505
_shelx_estimated_absorpt_t_max 0.728
_diffrn_reflns_sigmai/neti 0.0744
_shelxl_version_number 2014-3

loop_
_space_group_symop_operation_xyz
'x, y, z'
'-x, y, -z+1/2'
'x+1/2, y+1/2, z'
'-x+1/2, y+1/2, -z+1/2'
'-x, -y, -z'
'x, -y, z-1/2'
'-x+1/2, -y+1/2, -z'
'x+1/2, -y+1/2, z-1/2'

loop_
_atom_site_label
_atom_site_type_symbol
_atom_site_fract_x
_atom_site_fract_y
_atom_site_fract_z
_atom_site_U_iso_or_equiv
_atom_site_adp_type
_atom_site_occupancy
_atom_site_site_symmetry_order
_atom_site_calc_flag
_atom_site_refinement_flags_posn
_atom_site_refinement_flags_adp
_atom_site_refinement_flags_occupancy
_atom_site_disorder_assembly
_atom_site_disorder_group
Br1 Br 0.31850(2) 0.40946(2) 0.60842(2) 0.03084(6) Uani 1 1 d . . . . .
Br2 Br 0.20674(2) 0.49517(2) 0.50158(2) 0.02904(6) Uani 1 1 d . . . . .
Br3 Br 0.28780(2) 0.69879(2) 0.25705(2) 0.02517(5) Uani 1 1 d . . . . .
Br4 Br 0.40777(2) 0.80165(2) 0.28234(2) 0.03204(7) Uani 1 1 d . . . . .
Br5 Br 0.56623(2) 0.86740(2) 0.58018(2) 0.02744(6) Uani 1 1 d . . . . .
Br6 Br 0.64496(2) 0.76060(2) 0.69151(2) 0.02538(5) Uani 1 1 d . . . . .
Br7 Br 0.60236(2) 0.45998(2) 0.71517(2) 0.02166(5) Uani 1 1 d . . . . .
Br8 Br 0.47694(2) 0.37411(2) 0.63288(2) 0.02196(5) Uani 1 1 d . . . . .
F1 F 0.24846(8) 0.52300(8) 0.31520(10) 0.0313(4) Uani 1 1 d . . . . .
F2 F 0.13306(9) 0.52913(9) 0.24856(11) 0.0358(4) Uani 1 1 d . . . . .
F3 F 0.05744(7) 0.62578(9) 0.28288(11) 0.0346(4) Uani 1 1 d . . . . .
F4 F 0.09836(8) 0.71667(10) 0.38271(11) 0.0359(4) Uani 1 1 d . . . . .
F5 F 0.21253(8) 0.70981(8) 0.45120(10) 0.0304(3) Uani 1 1 d . . . . .
F6 F 0.39006(8) 0.87655(8) 0.47568(11) 0.0317(4) Uani 1 1 d . . . . .
F7 F 0.41577(11) 0.99306(9) 0.42311(16) 0.0555(7) Uani 1 1 d . . . . .
F8 F 0.52064(12) 1.01210(10) 0.35648(17) 0.0621(8) Uani 1 1 d . . . . .
F9 F 0.59922(9) 0.91382(9) 0.34232(13) 0.0438(5) Uani 1 1 d . . . . .
F10 F 0.57322(8) 0.79683(8) 0.39413(10) 0.0300(3) Uani 1 1 d . . . . .
F11 F 0.55990(7) 0.63311(9) 0.79242(9) 0.0297(4) Uani 1 1 d . . . . .
F12 F 0.65727(8) 0.64085(9) 0.89529(9) 0.0309(4) Uani 1 1 d . . . . .
F13 F 0.77243(8) 0.62505(9) 0.85369(10) 0.0312(4) Uani 1 1 d . . . . .
F14 F 0.78974(7) 0.60363(9) 0.70846(10) 0.0318(4) Uani 1 1 d . . . . .
F15 F 0.69196(7) 0.59563(9) 0.60606(9) 0.0278(3) Uani 1 1 d . . . . .
N1 N 0.38027(9) 0.55370(10) 0.48678(11) 0.0170(3) Uani 1 1 d . . . . .
H1A H 0.403(2) 0.577(2) 0.477(2) 0.050(13) Uiso 1 1 d . . . . .
N2 N 0.38722(9) 0.68405(9) 0.45710(11) 0.0168(3) Uani 1 1 d . . . . .
H2A H 0.3896(15) 0.6815(15) 0.5021(19) 0.020(8) Uiso 1 1 d . . . . .
N3 N 0.50878(9) 0.68394(9) 0.55110(11) 0.0168(3) Uani 1 1 d . . . . .
H3A H 0.4905(17) 0.6562(18) 0.535(2) 0.032(10) Uiso 1 1 d . . . . .
N4 N 0.48226(9) 0.56305(9) 0.57332(11) 0.0164(3) Uani 1 1 d . . . . .
C1 C 0.39286(10) 0.50472(10) 0.53662(12) 0.0161(3) Uani 1 1 d . . . . .
C2 C 0.33510(11) 0.47647(11) 0.54523(13) 0.0193(4) Uani 1 1 d . . . . .
C3 C 0.29033(10) 0.51052(11) 0.50310(13) 0.0182(4) Uani 1 1 d . . . . .
C4 C 0.31893(10) 0.56120(11) 0.46639(12) 0.0169(3) Uani 1 1 d . . . . .
C5 C 0.29788(10) 0.61347(11) 0.42168(13) 0.0179(4) Uani 1 1 d . . . . .
C6 C 0.33613(10) 0.66531(11) 0.40972(12) 0.0171(3) Uani 1 1 d . . . . .
C7 C 0.33657(10) 0.70644(11) 0.34693(13) 0.0188(4) Uani 1 1 d . . . . .
C8 C 0.38496(11) 0.74823(11) 0.35777(13) 0.0192(4) Uani 1 1 d . . . . .
C9 C 0.41658(10) 0.73659(10) 0.42903(12) 0.0167(3) Uani 1 1 d . . . . .
C10 C 0.46678(10) 0.76886(10) 0.46535(12) 0.0166(3) Uani 1 1 d . . . . .
C11 C 0.50565(10) 0.74598(10) 0.52694(12) 0.0172(3) Uani 1 1 d . . . . .
C12 C 0.55163(11) 0.77965(11) 0.57330(13) 0.0200(4) Uani 1 1 d . . . . .
C13 C 0.58188(10) 0.73645(11) 0.62108(13) 0.0188(4) Uani 1 1 d . . . . .
C14 C 0.55530(10) 0.67448(10) 0.60701(12) 0.0171(3) Uani 1 1 d . . . . .
C15 C 0.56992(10) 0.61446(11) 0.63909(12) 0.0169(3) Uani 1 1 d . . . . .
C16 C 0.53430(9) 0.55965(10) 0.62059(12) 0.0156(3) Uani 1 1 d . . . . .
C17 C 0.53956(10) 0.49519(11) 0.65086(12) 0.0174(3) Uani 1 1 d . . . . .
C18 C 0.48907(10) 0.46178(10) 0.62197(12) 0.0166(3) Uani 1 1 d . . . . .
C19 C 0.45266(10) 0.50620(10) 0.57516(12) 0.0164(3) Uani 1 1 d . . . . .
C20 C 0.23403(10) 0.61503(11) 0.38624(13) 0.0186(4) Uani 1 1 d . . . . .
C21 C 0.21135(11) 0.56994(12) 0.33473(14) 0.0218(4) Uani 1 1 d . . . . .
C22 C 0.15251(12) 0.57258(12) 0.29962(15) 0.0241(4) Uani 1 1 d . . . . .
C23 C 0.11412(11) 0.62181(14) 0.31661(15) 0.0258(5) Uani 1 1 d . . . . .
C24 C 0.13520(11) 0.66804(13) 0.36713(15) 0.0251(5) Uani 1 1 d . . . . .
C25 C 0.19410(11) 0.66419(12) 0.40141(14) 0.0217(4) Uani 1 1 d . . . . .
C26 C 0.48081(10) 0.83297(11) 0.43642(13) 0.0189(4) Uani 1 1 d . . . . .
C27 C 0.44148(12) 0.88463(12) 0.44198(16) 0.0252(5) Uani 1 1 d . . . . .
C28 C 0.45435(15) 0.94422(13) 0.4158(2) 0.0346(7) Uani 1 1 d . . . . .
C29 C 0.50755(16) 0.95408(13) 0.3820(2) 0.0382(8) Uani 1 1 d . . . . .
C30 C 0.54762(13) 0.90441(13) 0.37516(18) 0.0305(6) Uani 1 1 d . . . . .
C31 C 0.53405(12) 0.84466(12) 0.40195(15) 0.0232(4) Uani 1 1 d . . . . .
C32 C 0.62312(10) 0.61179(10) 0.69638(12) 0.0166(3) Uani 1 1 d . . . . .
C33 C 0.61586(11) 0.62300(12) 0.77106(13) 0.0201(4) Uani 1 1 d . . . . .
C34 C 0.66562(12) 0.62723(12) 0.82381(13) 0.0218(4) Uani 1 1 d . . . . .
C35 C 0.72444(11) 0.62032(12) 0.80278(14) 0.0229(4) Uani 1 1 d . . . . .
C36 C 0.73326(10) 0.60924(12) 0.72930(15) 0.0216(4) Uani 1 1 d . . . . .
C37 C 0.68246(10) 0.60505(11) 0.67747(13) 0.0192(4) Uani 1 1 d . . . . .
Cl1 Cl 0.7222(2) 0.77159(15) 0.4231(2) 0.0529(6) Uani 0.5 1 d D . P A -1
Cl2 Cl 0.7878(3) 0.7279(4) 0.5538(4) 0.152(3) Uani 0.5 1 d D . P A -1
C1S C 0.7180(4) 0.7510(7) 0.5127(4) 0.081(4) Uani 0.5 1 d D . P A -1
H1SA H 0.6882 0.7153 0.5153 0.097 Uiso 0.5 1 calc R U P A -1
H1SB H 0.7028 0.7881 0.5403 0.097 Uiso 0.5 1 calc R U P A -1

loop_
_atom_site_aniso_label
_atom_site_aniso_U_11
_atom_site_aniso_U_22
_atom_site_aniso_U_33
_atom_site_aniso_U_23
_atom_site_aniso_U_13
_atom_site_aniso_U_12
Br1 0.02424(12) 0.03159(13) 0.03531(14) 0.01394(10) -0.00451(10) -0.00895(10)
Br2 0.01507(10) 0.03453(14) 0.03704(14) 0.00742(10) -0.00010(9) -0.00423(9)
Br3 0.02163(11) 0.03372(13) 0.01882(10) 0.00215(8) -0.00519(8) 0.00303(9)
Br4 0.03253(14) 0.03798(15) 0.02474(12) 0.01414(10) -0.00197(10) -0.00651(11)
Br5 0.03108(13) 0.01652(10) 0.03339(13) -0.00316(8) -0.00407(10) -0.00349(8)
Br6 0.02355(11) 0.02249(11) 0.02814(12) -0.00456(8) -0.00808(9) -0.00377(8)
Br7 0.01700(9) 0.02412(10) 0.02301(10) 0.00469(8) -0.00262(7) 0.00332(8)
Br8 0.02537(11) 0.01522(9) 0.02489(11) 0.00104(7) 0.00020(8) 0.00220(7)
F1 0.0256(8) 0.0239(7) 0.0419(9) -0.0109(7) -0.0105(7) 0.0046(6)
F2 0.0295(9) 0.0361(9) 0.0382(9) -0.0038(7) -0.0159(7) -0.0089(7)
F3 0.0130(6) 0.0500(11) 0.0388(9) 0.0150(8) -0.0073(6) -0.0024(7)
F4 0.0214(8) 0.0455(10) 0.0410(10) 0.0012(8) 0.0043(7) 0.0163(7)
F5 0.0255(8) 0.0311(8) 0.0341(9) -0.0105(7) 0.0000(6) 0.0060(6)
F6 0.0251(8) 0.0199(7) 0.0534(11) 0.0082(7) 0.0210(8) 0.0040(6)
F7 0.0506(13) 0.0167(7) 0.107(2) 0.0159(9) 0.0475(13) 0.0111(8)
F8 0.0648(15) 0.0214(9) 0.109(2) 0.0198(11) 0.0556(15) 0.0011(9)
F9 0.0393(10) 0.0311(9) 0.0665(14) 0.0041(9) 0.0349(10) -0.0025(8)
F10 0.0251(8) 0.0259(8) 0.0411(9) 0.0022(7) 0.0142(7) 0.0065(6)
F11 0.0160(6) 0.0515(11) 0.0220(7) -0.0016(7) 0.0041(5) 0.0003(6)
F12 0.0296(8) 0.0473(10) 0.0153(6) -0.0007(6) -0.0011(6) -0.0029(7)
F13 0.0208(7) 0.0401(10) 0.0299(8) -0.0019(7) -0.0126(6) -0.0018(6)
F14 0.0108(6) 0.0419(10) 0.0422(10) -0.0103(8) 0.0005(6) 0.0015(6)
F15 0.0212(7) 0.0391(9) 0.0233(7) -0.0109(6) 0.0028(6) 0.0003(6)
N1 0.0130(7) 0.0175(7) 0.0199(8) 0.0016(6) -0.0017(6) -0.0006(6)
N2 0.0144(7) 0.0180(7) 0.0175(8) 0.0026(6) -0.0008(6) -0.0006(6)
N3 0.0155(7) 0.0150(7) 0.0190(8) 0.0006(6) -0.0034(6) -0.0020(6)
N4 0.0139(7) 0.0151(7) 0.0197(8) 0.0004(6) -0.0017(6) 0.0005(6)
C1 0.0154(8) 0.0151(8) 0.0173(8) -0.0007(6) -0.0012(6) 0.0000(6)
C2 0.0197(9) 0.0186(9) 0.0190(9) 0.0003(7) -0.0011(7) -0.0023(7)
C3 0.0141(8) 0.0187(9) 0.0215(9) 0.0001(7) 0.0003(7) -0.0013(7)
C4 0.0129(8) 0.0188(8) 0.0185(8) -0.0008(7) -0.0022(6) -0.0010(6)
C5 0.0140(8) 0.0187(9) 0.0201(9) 0.0000(7) -0.0028(7) 0.0001(7)
C6 0.0133(8) 0.0188(8) 0.0186(8) -0.0008(7) -0.0018(6) 0.0018(6)
C7 0.0164(9) 0.0213(9) 0.0179(8) 0.0021(7) -0.0022(7) 0.0040(7)
C8 0.0178(9) 0.0189(9) 0.0205(9) 0.0053(7) -0.0001(7) 0.0035(7)
C9 0.0166(8) 0.0155(8) 0.0180(8) 0.0010(6) 0.0012(7) 0.0017(7)
C10 0.0145(8) 0.0166(8) 0.0186(8) 0.0017(7) 0.0011(7) 0.0003(6)
C11 0.0157(8) 0.0159(8) 0.0199(9) -0.0012(7) 0.0008(7) -0.0004(6)
C12 0.0189(9) 0.0170(9) 0.0238(10) -0.0021(7) 0.0009(8) -0.0020(7)
C13 0.0151(8) 0.0197(9) 0.0210(9) -0.0026(7) -0.0016(7) -0.0007(7)
C14 0.0150(8) 0.0172(8) 0.0188(9) -0.0008(7) -0.0008(7) -0.0008(7)
C15 0.0137(8) 0.0183(8) 0.0181(8) 0.0004(7) -0.0013(6) 0.0002(7)
C16 0.0127(8) 0.0169(8) 0.0167(8) -0.0001(6) -0.0015(6) 0.0001(6)
C17 0.0157(8) 0.0179(8) 0.0182(8) 0.0023(7) -0.0005(7) 0.0024(7)
C18 0.0150(8) 0.0160(8) 0.0183(8) 0.0004(7) -0.0005(6) 0.0036(6)
C19 0.0163(8) 0.0153(8) 0.0170(8) 0.0001(6) -0.0011(6) 0.0017(6)
C20 0.0129(8) 0.0203(9) 0.0218(9) 0.0021(7) -0.0024(7) 0.0009(7)
C21 0.0159(9) 0.0213(10) 0.0269(11) 0.0008(8) -0.0045(8) 0.0002(7)
C22 0.0190(10) 0.0238(10) 0.0278(11) 0.0044(9) -0.0066(8) -0.0064(8)
C23 0.0123(8) 0.0365(13) 0.0276(11) 0.0120(10) -0.0039(8) -0.0018(8)
C24 0.0155(9) 0.0313(12) 0.0284(11) 0.0063(9) 0.0017(8) 0.0057(8)
C25 0.0150(9) 0.0258(11) 0.0237(10) -0.0004(8) -0.0017(7) 0.0033(8)
C26 0.0165(9) 0.0176(9) 0.0230(10) 0.0013(7) 0.0032(7) -0.0004(7)
C27 0.0228(10) 0.0178(9) 0.0366(13) 0.0038(9) 0.0110(10) 0.0015(8)
C28 0.0340(14) 0.0170(10) 0.0557(19) 0.0079(11) 0.0200(13) 0.0035(9)
C29 0.0397(16) 0.0164(10) 0.063(2) 0.0063(12) 0.0276(15) 0.0002(10)
C30 0.0272(12) 0.0241(11) 0.0431(15) 0.0012(10) 0.0194(11) -0.0029(9)
C31 0.0228(10) 0.0191(9) 0.0286(11) -0.0005(8) 0.0081(9) 0.0013(8)
C32 0.0132(8) 0.0181(8) 0.0178(8) 0.0002(7) -0.0016(6) 0.0013(6)
C33 0.0151(8) 0.0258(10) 0.0193(9) 0.0031(8) 0.0007(7) -0.0006(7)
C34 0.0202(10) 0.0278(11) 0.0167(9) -0.0002(8) -0.0018(7) -0.0010(8)
C35 0.0192(10) 0.0256(11) 0.0222(10) 0.0011(8) -0.0064(8) -0.0010(8)
C36 0.0117(8) 0.0240(10) 0.0285(11) -0.0046(8) -0.0015(7) 0.0004(7)
C37 0.0142(8) 0.0219(9) 0.0212(9) -0.0044(7) 0.0001(7) 0.0005(7)
Cl1 0.0614(16) 0.0471(12) 0.0509(12) -0.0061(9) 0.0086(11) -0.0095(11)
Cl2 0.106(5) 0.183(6) 0.153(7) -0.054(5) -0.056(4) 0.054(4)
C1S 0.048(5) 0.164(13) 0.030(4) -0.003(5) 0.002(4) -0.007(6)

loop_
_atom_type_symbol
_atom_type_description
_atom_type_scat_dispersion_real
_atom_type_scat_dispersion_imag
_atom_type_scat_source
C C -0.0020 0.0012 'WCROMER Program in WinGX L.Kissel & R.H.Pratt Acta Cryst A46 170 1990'
H H 0.0000 0.0000 'WCROMER Program in WinGX L.Kissel & R.H.Pratt Acta Cryst A46 170 1990'
N N -0.0030 0.0025 'WCROMER Program in WinGX L.Kissel & R.H.Pratt Acta Cryst A46 170 1990'
F F -0.0052 0.0077 'WCROMER Program in WinGX L.Kissel & R.H.Pratt Acta Cryst A46 170 1990'
Cl Cl 0.0997 0.1215 'WCROMER Program in WinGX L.Kissel & R.H.Pratt Acta Cryst A46 170 1990'
Br Br 0.0109 1.9652 'WCROMER Program in WinGX L.Kissel & R.H.Pratt Acta Cryst A46 170 1990'

loop_
_geom_angle_atom_site_label_1
_geom_angle_atom_site_label_2
_geom_angle_atom_site_label_3
_geom_angle
C4 N1 C1 113.19(19)
C4 N1 H1A 122(4)
C1 N1 H1A 124(4)
C9 N2 C6 111.60(18)
C9 N2 H2A 115(2)
C6 N2 H2A 125(2)
C11 N3 C14 112.39(19)
C11 N3 H3A 127(3)
C14 N3 H3A 120(3)
C19 N4 C16 108.24(18)
N1 C1 C2 104.83(19)
N1 C1 C19 115.01(19)
C2 C1 C19 138.1(2)
C3 C2 C1 108.6(2)
C3 C2 Br1 123.78(18)
C1 C2 Br1 127.39(17)
C2 C3 C4 108.65(19)
C2 C3 Br2 124.56(17)
C4 C3 Br2 126.64(17)
N1 C4 C5 120.2(2)
N1 C4 C3 104.60(19)
C5 C4 C3 135.1(2)
C6 C5 C4 121.4(2)
C6 C5 C20 118.0(2)
C4 C5 C20 120.6(2)
C5 C6 N2 125.3(2)
C5 C6 C7 129.8(2)
N2 C6 C7 104.69(19)
C8 C7 C6 109.5(2)
C8 C7 Br3 123.38(17)
C6 C7 Br3 126.55(18)
C7 C8 C9 108.9(2)
C7 C8 Br4 122.17(17)
C9 C8 Br4 128.43(18)
N2 C9 C10 125.4(2)
N2 C9 C8 105.18(19)
C10 C9 C8 129.5(2)
C9 C10 C11 126.3(2)
C9 C10 C26 116.8(2)
C11 C10 C26 116.9(2)
N3 C11 C10 125.3(2)
N3 C11 C12 105.55(19)
C10 C11 C12 129.0(2)
C13 C12 C11 108.3(2)
C13 C12 Br5 122.35(18)
C11 C12 Br5 128.99(18)
C12 C13 C14 108.6(2)
C12 C13 Br6 122.30(18)
C14 C13 Br6 129.09(18)
N3 C14 C15 123.6(2)
N3 C14 C13 105.05(19)
C15 C14 C13 131.3(2)
C14 C15 C16 121.9(2)
C14 C15 C32 117.01(19)
C16 C15 C32 121.02(19)
N4 C16 C15 121.26(19)
N4 C16 C17 108.44(18)
C15 C16 C17 129.9(2)
C18 C17 C16 107.27(19)
C18 C17 Br7 123.88(17)
C16 C17 Br7 128.83(17)
C17 C18 C19 106.06(19)
C17 C18 Br8 125.39(16)
C19 C18 Br8 128.13(17)
N4 C19 C1 115.25(19)
N4 C19 C18 109.83(19)
C1 C19 C18 134.7(2)
C21 C20 C25 116.3(2)
C21 C20 C5 122.7(2)
C25 C20 C5 121.0(2)
F1 C21 C22 118.0(2)
F1 C21 C20 119.1(2)
C22 C21 C20 122.8(2)
F2 C22 C23 119.9(2)
F2 C22 C21 120.9(2)
C23 C22 C21 119.2(2)
F3 C23 C24 119.9(3)
F3 C23 C22 120.3(3)
C24 C23 C22 119.8(2)
F4 C24 C23 119.9(2)
F4 C24 C25 120.3(3)
C23 C24 C25 119.8(2)
F5 C25 C24 117.9(2)
F5 C25 C20 120.0(2)
C24 C25 C20 122.2(2)
C27 C26 C31 116.4(2)
C27 C26 C10 121.8(2)
C31 C26 C10 121.7(2)
F6 C27 C28 118.7(2)
F6 C27 C26 119.1(2)
C28 C27 C26 122.2(2)
F7 C28 C27 120.5(2)
F7 C28 C29 119.7(2)
C27 C28 C29 119.8(3)
F8 C29 C30 119.8(3)
F8 C29 C28 120.3(3)
C30 C29 C28 119.9(2)
F9 C30 C29 120.1(2)
F9 C30 C31 120.4(2)
C29 C30 C31 119.5(2)
F10 C31 C30 118.7(2)
F10 C31 C26 119.3(2)
C30 C31 C26 122.1(2)
C37 C32 C33 116.8(2)
C37 C32 C15 121.8(2)
C33 C32 C15 121.0(2)
F11 C33 C34 118.4(2)
F11 C33 C32 119.8(2)
C34 C33 C32 121.7(2)
F12 C34 C33 120.3(2)
F12 C34 C35 119.8(2)
C33 C34 C35 119.9(2)
F13 C35 C36 120.3(2)
F13 C35 C34 119.8(2)
C36 C35 C34 119.9(2)
F14 C36 C35 120.3(2)
F14 C36 C37 120.7(2)
C35 C36 C37 119.0(2)
F15 C37 C32 119.1(2)
F15 C37 C36 118.2(2)
C32 C37 C36 122.7(2)
Cl1 C1S Cl2 111.2(6)
Cl1 C1S H1SA 109.4
Cl2 C1S H1SA 109.4
Cl1 C1S H1SB 109.4
Cl2 C1S H1SB 109.4
H1SA C1S H1SB 108.0

loop_
_geom_bond_atom_site_label_1
_geom_bond_atom_site_label_2
_geom_bond_distance
Br1 C2 1.854(2)
Br2 C3 1.845(2)
Br3 C7 1.854(2)
Br4 C8 1.855(2)
Br5 C12 1.854(2)
Br6 C13 1.847(2)
Br7 C17 1.856(2)
Br8 C18 1.855(2)
F1 C21 1.335(3)
F2 C22 1.328(3)
F3 C23 1.325(3)
F4 C24 1.336(3)
F5 C25 1.339(3)
F6 C27 1.332(3)
F7 C28 1.332(3)
F8 C29 1.330(3)
F9 C30 1.331(3)
F10 C31 1.326(3)
F11 C33 1.327(3)
F12 C34 1.343(3)
F13 C35 1.326(3)
F14 C36 1.323(3)
F15 C37 1.332(3)
N1 C4 1.360(3)
N1 C1 1.367(3)
N1 H1A 0.72(4)
N2 C9 1.384(3)
N2 C6 1.391(3)
N2 H2A 0.81(3)
N3 C11 1.361(3)
N3 C14 1.372(3)
N3 H3A 0.74(4)
N4 C19 1.348(3)
N4 C16 1.353(3)
C1 C2 1.409(3)
C1 C19 1.417(3)
C2 C3 1.373(3)
C3 C4 1.417(3)
C4 C5 1.402(3)
C5 C6 1.391(3)
C5 C20 1.474(3)
C6 C7 1.416(3)
C7 C8 1.365(3)
C8 C9 1.416(3)
C9 C10 1.392(3)
C10 C11 1.411(3)
C10 C26 1.473(3)
C11 C12 1.425(3)
C12 C13 1.368(3)
C13 C14 1.425(3)
C14 C15 1.399(3)
C15 C16 1.401(3)
C15 C32 1.477(3)
C16 C17 1.447(3)
C17 C18 1.361(3)
C18 C19 1.436(3)
C20 C21 1.376(3)
C20 C25 1.385(3)
C21 C22 1.375(3)
C22 C23 1.374(4)
C23 C24 1.371(4)
C24 C25 1.372(3)
C26 C27 1.383(3)
C26 C31 1.385(3)
C27 C28 1.363(4)
C28 C29 1.373(4)
C29 C30 1.365(4)
C30 C31 1.374(4)
C32 C37 1.373(3)
C32 C33 1.384(3)
C33 C34 1.374(3)
C34 C35 1.376(4)
C35 C36 1.370(4)
C36 C37 1.380(3)
Cl1 C1S 1.676(7)
Cl2 C1S 1.696(8)
C1S H1SA 0.9900
C1S H1SB 0.9900

loop_
_geom_hbond_atom_site_label_D
_geom_hbond_atom_site_label_H
_geom_hbond_atom_site_label_A
_geom_hbond_distance_DH
_geom_hbond_distance_HA
_geom_hbond_distance_DA
_geom_hbond_angle_DHA
_geom_hbond_site_symmetry_A
N1 H1A N2 0.72(4) 2.28(4) 2.769(3) 126(4) .
N2 H2A F12 0.81(3) 2.34(3) 3.041(3) 145(3) 2_656
N3 H3A N2 0.74(4) 2.60(4) 3.003(3) 116(3) .
N3 H3A N4 0.74(4) 2.07(4) 2.618(3) 132(4) .

loop_
_geom_torsion_atom_site_label_1
_geom_torsion_atom_site_label_2
_geom_torsion_atom_site_label_3
_geom_torsion_atom_site_label_4
_geom_torsion
C4 N1 C1 C2 3.6(3)
C4 N1 C1 C19 -163.1(2)
N1 C1 C2 C3 -2.2(3)
C19 C1 C2 C3 159.5(3)
N1 C1 C2 Br1 -177.05(17)
C19 C1 C2 Br1 -15.3(4)
C1 C2 C3 C4 0.3(3)
Br1 C2 C3 C4 175.31(17)
C1 C2 C3 Br2 -175.54(17)
Br1 C2 C3 Br2 -0.5(3)
C1 N1 C4 C5 173.4(2)
C1 N1 C4 C3 -3.4(3)
C2 C3 C4 N1 1.8(3)
Br2 C3 C4 N1 177.51(17)
C2 C3 C4 C5 -174.3(3)
Br2 C3 C4 C5 1.4(4)
N1 C4 C5 C6 -13.3(3)
C3 C4 C5 C6 162.4(3)
N1 C4 C5 C20 167.1(2)
C3 C4 C5 C20 -17.3(4)
C4 C5 C6 N2 -24.4(4)
C20 C5 C6 N2 155.2(2)
C4 C5 C6 C7 149.4(2)
C20 C5 C6 C7 -31.0(4)
C9 N2 C6 C5 178.7(2)
C9 N2 C6 C7 3.6(2)
C5 C6 C7 C8 -176.0(2)
N2 C6 C7 C8 -1.2(3)
C5 C6 C7 Br3 -4.7(4)
N2 C6 C7 Br3 170.08(16)
C6 C7 C8 C9 -1.5(3)
Br3 C7 C8 C9 -173.14(16)
C6 C7 C8 Br4 170.86(16)
Br3 C7 C8 Br4 -0.8(3)
C6 N2 C9 C10 176.0(2)
C6 N2 C9 C8 -4.5(2)
C7 C8 C9 N2 3.6(3)
Br4 C8 C9 N2 -168.13(17)
C7 C8 C9 C10 -177.0(2)
Br4 C8 C9 C10 11.3(4)
N2 C9 C10 C11 16.3(4)
C8 C9 C10 C11 -163.0(2)
N2 C9 C10 C26 -164.0(2)
C8 C9 C10 C26 16.7(3)
C14 N3 C11 C10 173.4(2)
C14 N3 C11 C12 -3.0(3)
C9 C10 C11 N3 14.7(4)
C26 C10 C11 N3 -165.0(2)
C9 C10 C11 C12 -169.8(2)
C26 C10 C11 C12 10.5(3)
N3 C11 C12 C13 2.3(3)
C10 C11 C12 C13 -173.9(2)
N3 C11 C12 Br5 -171.14(18)
C10 C11 C12 Br5 12.6(4)
C11 C12 C13 C14 -0.8(3)
Br5 C12 C13 C14 173.13(17)
C11 C12 C13 Br6 -179.51(17)
Br5 C12 C13 Br6 -5.6(3)
C11 N3 C14 C15 -177.1(2)
C11 N3 C14 C13 2.5(3)
C12 C13 C14 N3 -0.9(3)
Br6 C13 C14 N3 177.62(17)
C12 C13 C14 C15 178.6(2)
Br6 C13 C14 C15 -2.8(4)
N3 C14 C15 C16 -5.5(3)
C13 C14 C15 C16 175.0(2)
N3 C14 C15 C32 177.3(2)
C13 C14 C15 C32 -2.2(4)
C19 N4 C16 C15 -170.3(2)
C19 N4 C16 C17 3.5(2)
C14 C15 C16 N4 -3.2(3)
C32 C15 C16 N4 173.8(2)
C14 C15 C16 C17 -175.6(2)
C32 C15 C16 C17 1.5(4)
N4 C16 C17 C18 -1.5(2)
C15 C16 C17 C18 171.6(2)
N4 C16 C17 Br7 177.05(17)
C15 C16 C17 Br7 -9.8(4)
C16 C17 C18 C19 -0.9(2)
Br7 C17 C18 C19 -179.60(16)
C16 C17 C18 Br8 172.09(16)
Br7 C17 C18 Br8 -6.6(3)
C16 N4 C19 C1 171.57(19)
C16 N4 C19 C18 -4.1(2)
N1 C1 C19 N4 17.2(3)
C2 C1 C19 N4 -143.2(3)
N1 C1 C19 C18 -168.5(2)
C2 C1 C19 C18 31.1(5)
C17 C18 C19 N4 3.1(3)
Br8 C18 C19 N4 -169.63(16)
C17 C18 C19 C1 -171.4(2)
Br8 C18 C19 C1 15.8(4)
C6 C5 C20 C21 118.4(3)
C4 C5 C20 C21 -62.0(3)
C6 C5 C20 C25 -59.1(3)
C4 C5 C20 C25 120.5(3)
C25 C20 C21 F1 177.0(2)
C5 C20 C21 F1 -0.6(4)
C25 C20 C21 C22 0.0(4)
C5 C20 C21 C22 -177.6(2)
F1 C21 C22 F2 0.9(4)
C20 C21 C22 F2 178.0(2)
F1 C21 C22 C23 -177.6(2)
C20 C21 C22 C23 -0.5(4)
F2 C22 C23 F3 0.8(4)
C21 C22 C23 F3 179.2(2)
F2 C22 C23 C24 -177.4(2)
C21 C22 C23 C24 1.1(4)
F3 C23 C24 F4 0.6(4)
C22 C23 C24 F4 178.7(2)
F3 C23 C24 C25 -179.3(2)
C22 C23 C24 C25 -1.2(4)
F4 C24 C25 F5 1.1(4)
C23 C24 C25 F5 -179.0(2)
F4 C24 C25 C20 -179.2(2)
C23 C24 C25 C20 0.7(4)
C21 C20 C25 F5 179.6(2)
C5 C20 C25 F5 -2.7(4)
C21 C20 C25 C24 -0.1(4)
C5 C20 C25 C24 177.6(2)
C9 C10 C26 C27 67.2(3)
C11 C10 C26 C27 -113.0(3)
C9 C10 C26 C31 -112.5(3)
C11 C10 C26 C31 67.2(3)
C31 C26 C27 F6 -178.9(3)
C10 C26 C27 F6 1.3(4)
C31 C26 C27 C28 -0.7(4)
C10 C26 C27 C28 179.5(3)
F6 C27 C28 F7 -0.9(5)
C26 C27 C28 F7 -179.1(3)
F6 C27 C28 C29 178.9(3)
C26 C27 C28 C29 0.7(5)
F7 C28 C29 F8 0.0(6)
C27 C28 C29 F8 -179.8(4)
F7 C28 C29 C30 179.2(4)
C27 C28 C29 C30 -0.6(6)
F8 C29 C30 F9 -0.8(6)
C28 C29 C30 F9 180.0(3)
F8 C29 C30 C31 179.7(3)
C28 C29 C30 C31 0.4(6)
F9 C30 C31 F10 -0.2(5)
C29 C30 C31 F10 179.3(3)
F9 C30 C31 C26 -180.0(3)
C29 C30 C31 C26 -0.4(5)
C27 C26 C31 F10 -179.2(2)
C10 C26 C31 F10 0.6(4)
C27 C26 C31 C30 0.6(4)
C10 C26 C31 C30 -179.7(3)
C14 C15 C32 C37 -84.9(3)
C16 C15 C32 C37 97.9(3)
C14 C15 C32 C33 87.9(3)
C16 C15 C32 C33 -89.3(3)
C37 C32 C33 F11 176.7(2)
C15 C32 C33 F11 3.5(3)
C37 C32 C33 C34 0.0(4)
C15 C32 C33 C34 -173.2(2)
F11 C33 C34 F12 0.5(4)
C32 C33 C34 F12 177.2(2)
F11 C33 C34 C35 -176.6(2)
C32 C33 C34 C35 0.1(4)
F12 C34 C35 F13 2.2(4)
C33 C34 C35 F13 179.3(2)
F12 C34 C35 C36 -177.1(2)
C33 C34 C35 C36 0.0(4)
F13 C35 C36 F14 -0.5(4)
C34 C35 C36 F14 178.9(2)
F13 C35 C36 C37 -179.5(2)
C34 C35 C36 C37 -0.2(4)
C33 C32 C37 F15 -178.5(2)
C15 C32 C37 F15 -5.4(3)
C33 C32 C37 C36 -0.2(4)
C15 C32 C37 C36 173.0(2)
F14 C36 C37 F15 -0.4(4)
C35 C36 C37 F15 178.6(2)
F14 C36 C37 C32 -178.8(2)
C35 C36 C37 C32 0.3(4)
